data_4027940
loop_
_publ_author_name
'Jan V\'avra'
'Luk\'a\<s Severa'
'Ivana C\'isa\<rov\'a'
'Blanka Klepet\'a\<rov\'a'
'David \<Saman'
'Du\<san Koval'
'V\'aclav Ka\<si\<cka'
'Filip Tepl\'y'

_publ_section_title
;
 Search for Conglomerate in Set of [7]Helquat Salts: Multigram Resolution
 of Helicene-Viologen Hybrid by Preferential Crystallization
;
_journal_name_full 'Journal of Organic Chemistry'
_journal_page_first 1329
_journal_page_last 1342
_journal_paper_doi 10.1021/jo301615k
_journal_volume 78
_journal_year 2013
_chemical_absolute_configuration unk
_chemical_compound_source 'synthesized by the authors'
_chemical_formula_moiety 'C30 H26 N2, 2(C2 F3 O2)'
_chemical_formula_sum 'C34 H26 F6 N2 O4'
_chemical_formula_weight 640.57
_chemical_name_systematic
; 
 ? 
;
_space_group_IT_number 96
_symmetry_cell_setting tetragonal
_symmetry_space_group_name_Hall 'P 4nw 2abw'
_symmetry_space_group_name_H-M 'P 43 21 2'
_atom_sites_solution_hydrogens geom
_atom_sites_solution_primary direct
_atom_sites_solution_secondary difmap
_audit_creation_method SHELXL-97
_cell_angle_alpha 90.00
_cell_angle_beta 90.00
_cell_angle_gamma 90.00
_cell_formula_units_Z 4
_cell_length_a 8.3080(2)
_cell_length_b 8.3080(2)
_cell_length_c 40.7386(11)
_cell_measurement_reflns_used 9878
_cell_measurement_temperature 150(2)
_cell_measurement_theta_max 27.48
_cell_measurement_theta_min 2.50
_cell_volume 2811.89(12)
_computing_cell_refinement 'Bruker SAINT'
_computing_data_collection 'Bruker APEX2'
_computing_data_reduction 'Bruker SAINT'
_computing_structure_refinement 'SHELXL-97 (Sheldrick, 2008)'
_computing_structure_solution 'SHELXS-97 (Sheldrick, 2008)'
_diffrn_ambient_temperature 150(2)
_diffrn_measured_fraction_theta_full 0.999
_diffrn_measured_fraction_theta_max 0.999
_diffrn_measurement_device_type 'Bruker APEX-II CCD'
_diffrn_measurement_method '\f and \w scans'
_diffrn_radiation_monochromator graphite
_diffrn_radiation_source 'fine-focus sealed tube'
_diffrn_radiation_type MoK\a
_diffrn_radiation_wavelength 0.71073
_diffrn_reflns_av_R_equivalents 0.0181
_diffrn_reflns_av_sigmaI/netI 0.0112
_diffrn_reflns_limit_h_max 10
_diffrn_reflns_limit_h_min -10
_diffrn_reflns_limit_k_max 9
_diffrn_reflns_limit_k_min -10
_diffrn_reflns_limit_l_max 39
_diffrn_reflns_limit_l_min -52
_diffrn_reflns_number 23633
_diffrn_reflns_theta_full 27.48
_diffrn_reflns_theta_max 27.48
_diffrn_reflns_theta_min 2.00
_diffrn_standards_number 0
_exptl_absorpt_coefficient_mu 0.126
_exptl_absorpt_correction_T_max 0.9575
_exptl_absorpt_correction_T_min 0.9384
_exptl_absorpt_correction_type multi-scan
_exptl_crystal_colour yellow
_exptl_crystal_density_diffrn 1.513
_exptl_crystal_description prism
_exptl_crystal_F_000 1320
_exptl_crystal_size_max 0.51
_exptl_crystal_size_mid 0.46
_exptl_crystal_size_min 0.35
_refine_diff_density_max 0.277
_refine_diff_density_min -0.183
_refine_diff_density_rms 0.045
_refine_ls_abs_structure_details 'Flack H D (1983), Acta Cryst. A39, 876-881'
_refine_ls_abs_structure_Flack 0.8(12)
_refine_ls_extinction_method none
_refine_ls_goodness_of_fit_ref 1.135
_refine_ls_hydrogen_treatment constr
_refine_ls_matrix_type full
_refine_ls_number_parameters 237
_refine_ls_number_reflns 3221
_refine_ls_number_restraints 0
_refine_ls_restrained_S_all 1.135
_refine_ls_R_factor_all 0.0448
_refine_ls_R_factor_gt 0.0439
_refine_ls_shift/su_max 0.001
_refine_ls_shift/su_mean 0.000
_refine_ls_structure_factor_coef Fsqd
_refine_ls_weighting_details 'calc w=1/[\s^2^(Fo^2^)+(0.0652P)^2^+1.1936P] where P=(Fo^2^+2Fc^2^)/3'
_refine_ls_weighting_scheme calc
_refine_ls_wR_factor_gt 0.1241
_refine_ls_wR_factor_ref 0.1248
_reflns_number_gt 3151
_reflns_number_total 3221
_reflns_threshold_expression I>2\s(I)
_cod_data_source_file jo301615k_2_CF3CO2.cif
_cod_data_source_block jv1923_uochb
_cod_depositor_comments
;
The following automatic conversions were performed:

'_exptl_absorpt_correction_type' value 'multi-scans' was replaced
with the value 'multi-scan' as specified in the replacement file
'src/cod-tools/trunk/data/replacement-values/replacement_values.lst'.

Automatic conversion script
Id: cif_fix_values 5376 2017-05-30 11:51:03Z andrius 
;
_cod_original_cell_volume 2811.90(12)
_cod_database_code 4027940

loop_
_symmetry_equiv_pos_as_xyz
'x, y, z'
'-y+1/2, x+1/2, z+3/4'
'y+1/2, -x+1/2, z+1/4'
'x+1/2, -y+1/2, -z+1/4'
'-x+1/2, y+1/2, -z+3/4'
'-x, -y, z+1/2'
'y, x, -z'
'-y, -x, -z+1/2'

loop_
_atom_site_label
_atom_site_type_symbol
_atom_site_fract_x
_atom_site_fract_y
_atom_site_fract_z
_atom_site_U_iso_or_equiv
_atom_site_adp_type
_atom_site_occupancy
_atom_site_symmetry_multiplicity
_atom_site_calc_flag
_atom_site_refinement_flags
C1 C 0.3354(2) 0.0071(2) 1.00756(4) 0.0222(3) Uani 1 1 d .
H1 H 0.4102 0.0724 1.0191 0.027 Uiso 1 1 calc R
C2 C 0.2886(2) -0.1373(2) 1.02058(5) 0.0271(4) Uani 1 1 d .
H2 H 0.3284 -0.1704 1.0414 0.033 Uiso 1 1 calc R
C3 C 0.1805(2) -0.2375(2) 1.00295(5) 0.0309(4) Uani 1 1 d .
H3 H 0.1426 -0.3341 1.0128 0.037 Uiso 1 1 calc R
C4 C 0.1305(2) -0.1977(2) 0.97234(5) 0.0287(4) Uani 1 1 d .
H4 H 0.0658 -0.2705 0.9601 0.034 Uiso 1 1 calc R
C5 C 0.1749(2) -0.0467(2) 0.95855(5) 0.0247(4) Uani 1 1 d .
C6 C 0.1227(2) -0.0005(2) 0.92693(5) 0.0289(4) Uani 1 1 d .
H6 H 0.0555 -0.0699 0.9145 0.035 Uiso 1 1 calc R
C7 C 0.1691(3) 0.1438(3) 0.91441(4) 0.0301(4) Uani 1 1 d .
H7 H 0.1409 0.1712 0.8925 0.036 Uiso 1 1 calc R
N8 N 0.25602(19) 0.25013(19) 0.93300(4) 0.0243(3) Uani 1 1 d .
C9 C 0.3025(3) 0.4064(2) 0.91839(4) 0.0285(4) Uani 1 1 d .
H9A H 0.2269 0.4912 0.9257 0.034 Uiso 1 1 calc R
H9B H 0.2969 0.3995 0.8942 0.034 Uiso 1 1 calc R
C10 C 0.4708(3) 0.4489(2) 0.92879(4) 0.0294(4) Uani 1 1 d .
H10A H 0.5027 0.5535 0.9191 0.035 Uiso 1 1 calc R
H10B H 0.5472 0.3656 0.9211 0.035 Uiso 1 1 calc R
C11 C 0.4749(2) 0.4593(2) 0.96586(4) 0.0229(4) Uani 1 1 d .
C12 C 0.5709(2) 0.5707(2) 0.98286(4) 0.0230(4) Uani 1 1 d .
C13 C 0.6763(3) 0.6862(3) 0.96424(5) 0.0383(5) Uani 1 1 d .
H13A H 0.6242 0.7919 0.9634 0.057 Uiso 1 1 calc R
H13B H 0.6928 0.6460 0.9419 0.057 Uiso 1 1 calc R
H13C H 0.7804 0.6958 0.9754 0.057 Uiso 1 1 calc R
C14 C 0.3733(2) 0.3533(2) 0.98293(4) 0.0192(3) Uani 1 1 d .
C15 C 0.2999(2) 0.2178(2) 0.96430(4) 0.0199(3) Uani 1 1 d .
C16 C 0.2738(2) 0.0602(2) 0.97707(4) 0.0212(3) Uani 1 1 d .
C17 C 0.5329(2) 0.0703(2) 0.85913(5) 0.0309(4) Uani 1 1 d .
C18 C 0.6155(4) -0.0128(3) 0.88868(6) 0.0489(6) Uani 1 1 d .
F1 F 0.6207(14) 0.0662(11) 0.9163(2) 0.090(3) Uani 0.572(17) 1 d P
F2 F 0.5051(10) -0.1389(9) 0.89855(16) 0.078(2) Uani 0.572(17) 1 d P
F3 F 0.7453(9) -0.0822(12) 0.88554(13) 0.089(3) Uani 0.572(17) 1 d P
F1B F 0.5850(14) 0.0491(14) 0.91682(18) 0.073(3) Uani 0.428(17) 1 d P
F2B F 0.613(2) -0.1658(6) 0.8873(2) 0.094(5) Uani 0.428(17) 1 d P
F3B F 0.7846(8) 0.023(2) 0.8836(2) 0.103(4) Uani 0.428(17) 1 d P
O1 O 0.4435(2) 0.1823(2) 0.86624(4) 0.0400(4) Uani 1 1 d .
O2 O 0.5632(2) 0.0072(3) 0.83249(4) 0.0507(5) Uani 1 1 d .

loop_
_atom_site_aniso_label
_atom_site_aniso_U_11
_atom_site_aniso_U_22
_atom_site_aniso_U_33
_atom_site_aniso_U_23
_atom_site_aniso_U_13
_atom_site_aniso_U_12
C1 0.0199(8) 0.0199(8) 0.0268(8) -0.0037(6) 0.0001(6) 0.0002(6)
C2 0.0279(9) 0.0212(8) 0.0323(9) -0.0014(7) -0.0042(7) 0.0019(7)
C3 0.0331(10) 0.0160(8) 0.0434(11) 0.0007(8) -0.0033(9) -0.0024(7)
C4 0.0248(8) 0.0217(8) 0.0396(10) -0.0073(8) -0.0017(8) -0.0038(7)
C5 0.0218(8) 0.0235(8) 0.0289(8) -0.0058(7) 0.0015(7) -0.0002(7)
C6 0.0284(9) 0.0310(10) 0.0274(9) -0.0098(8) -0.0028(7) -0.0020(8)
C7 0.0318(10) 0.0365(11) 0.0222(8) -0.0052(7) -0.0033(7) -0.0019(8)
N8 0.0270(7) 0.0263(7) 0.0196(7) -0.0024(6) 0.0006(6) -0.0009(6)
C9 0.0378(11) 0.0289(9) 0.0188(8) 0.0023(7) 0.0007(7) 0.0009(8)
C10 0.0349(10) 0.0290(9) 0.0242(8) 0.0028(7) 0.0075(7) -0.0050(8)
C11 0.0220(8) 0.0219(8) 0.0247(8) 0.0014(6) 0.0027(6) -0.0010(6)
C12 0.0188(8) 0.0196(8) 0.0307(9) 0.0022(7) 0.0026(7) -0.0012(7)
C13 0.0395(12) 0.0374(11) 0.0379(10) 0.0056(9) 0.0030(9) -0.0190(9)
C14 0.0186(8) 0.0201(8) 0.0189(8) 0.0000(6) -0.0002(6) -0.0006(6)
C15 0.0174(7) 0.0237(8) 0.0185(7) -0.0036(6) 0.0036(6) 0.0000(6)
C16 0.0192(8) 0.0214(8) 0.0230(8) -0.0047(6) 0.0030(6) 0.0000(6)
C17 0.0302(10) 0.0323(10) 0.0302(9) 0.0015(8) 0.0018(8) -0.0045(8)
C18 0.0576(15) 0.0448(14) 0.0443(13) -0.0025(11) -0.0074(11) 0.0164(12)
F1 0.149(7) 0.064(3) 0.058(4) -0.020(3) -0.052(4) 0.013(4)
F2 0.095(4) 0.066(3) 0.074(3) 0.035(2) -0.024(3) -0.011(3)
F3 0.058(4) 0.134(7) 0.074(3) -0.005(3) -0.008(2) 0.061(4)
F1B 0.088(4) 0.113(8) 0.017(3) 0.008(3) 0.005(3) 0.066(5)
F2B 0.166(14) 0.038(2) 0.077(4) 0.007(2) -0.059(6) 0.014(4)
F3B 0.040(3) 0.178(11) 0.091(4) 0.034(6) -0.018(2) 0.003(4)
O1 0.0456(9) 0.0346(8) 0.0399(8) 0.0024(7) -0.0027(7) 0.0072(7)
O2 0.0459(9) 0.0708(12) 0.0356(8) -0.0123(8) 0.0033(7) 0.0053(9)

loop_
_atom_type_symbol
_atom_type_description
_atom_type_scat_dispersion_real
_atom_type_scat_dispersion_imag
_atom_type_scat_source
C C 0.0033 0.0016 'International Tables Vol C Tables 4.2.6.8 and 6.1.1.4'
H H 0.0000 0.0000 'International Tables Vol C Tables 4.2.6.8 and 6.1.1.4'
N N 0.0061 0.0033 'International Tables Vol C Tables 4.2.6.8 and 6.1.1.4'
O O 0.0106 0.0060 'International Tables Vol C Tables 4.2.6.8 and 6.1.1.4'
F F 0.0171 0.0103 'International Tables Vol C Tables 4.2.6.8 and 6.1.1.4'

loop_
_geom_angle_atom_site_label_1
_geom_angle_atom_site_label_2
_geom_angle_atom_site_label_3
_geom_angle
_geom_angle_site_symmetry_1
_geom_angle_site_symmetry_3
C2 C1 C16 120.77(17) . .
C2 C1 H1 119.6 . .
C16 C1 H1 119.6 . .
C1 C2 C3 119.85(18) . .
C1 C2 H2 120.1 . .
C3 C2 H2 120.1 . .
C4 C3 C2 121.08(18) . .
C4 C3 H3 119.5 . .
C2 C3 H3 119.5 . .
C3 C4 C5 119.92(17) . .
C3 C4 H4 120.0 . .
C5 C4 H4 120.0 . .
C6 C5 C4 121.33(17) . .
C6 C5 C16 119.36(17) . .
C4 C5 C16 119.30(17) . .
C7 C6 C5 119.70(17) . .
C7 C6 H6 120.2 . .
C5 C6 H6 120.2 . .
C6 C7 N8 120.73(17) . .
C6 C7 H7 119.6 . .
N8 C7 H7 119.6 . .
C15 N8 C7 122.34(16) . .
C15 N8 C9 118.89(15) . .
C7 N8 C9 118.77(16) . .
N8 C9 C10 109.60(15) . .
N8 C9 H9A 109.8 . .
C10 C9 H9A 109.8 . .
N8 C9 H9B 109.8 . .
C10 C9 H9B 109.8 . .
H9A C9 H9B 108.2 . .
C9 C10 C11 108.39(15) . .
C9 C10 H10A 110.0 . .
C11 C10 H10A 110.0 . .
C9 C10 H10B 110.0 . .
C11 C10 H10B 110.0 . .
H10A C10 H10B 108.4 . .
C14 C11 C12 120.70(16) . .
C14 C11 C10 116.44(15) . .
C12 C11 C10 122.84(16) . .
C12 C12 C11 119.54(10) 7_557 .
C12 C12 C13 120.28(11) 7_557 .
C11 C12 C13 120.16(17) . .
C12 C13 H13A 109.5 . .
C12 C13 H13B 109.5 . .
H13A C13 H13B 109.5 . .
C12 C13 H13C 109.5 . .
H13A C13 H13C 109.5 . .
H13B C13 H13C 109.5 . .
C11 C14 C14 119.03(10) . 7_557
C11 C14 C15 117.90(14) . .
C14 C14 C15 122.94(9) 7_557 .
N8 C15 C16 119.04(16) . .
N8 C15 C14 116.14(15) . .
C16 C15 C14 124.82(15) . .
C1 C16 C15 123.52(16) . .
C1 C16 C5 118.63(17) . .
C15 C16 C5 117.81(16) . .
O1 C17 O2 130.9(2) . .
O1 C17 C18 115.04(19) . .
O2 C17 C18 113.9(2) . .
F3 C18 F2B 62.6(6) . .
F3 C18 F1B 117.0(5) . .
F2B C18 F1B 115.9(7) . .
F3 C18 F1 107.3(6) . .
F2B C18 F1 122.8(6) . .
F1B C18 F1 14.6(9) . .
F3 C18 F2 104.2(4) . .
F2B C18 F2 44.0(6) . .
F1B C18 F2 85.2(6) . .
F1 C18 F2 98.4(5) . .
F3 C18 F3B 39.8(4) . .
F2B C18 F3B 102.2(6) . .
F1B C18 F3B 103.8(7) . .
F1 C18 F3B 89.4(6) . .
F2 C18 F3B 143.2(5) . .
F3 C18 C17 121.1(4) . .
F2B C18 C17 113.9(3) . .
F1B C18 C17 115.4(5) . .
F1 C18 C17 117.5(5) . .
F2 C18 C17 104.9(3) . .
F3B C18 C17 103.1(5) . .
F2B F2 C18 58.8(4) . .
F3B F3 C18 82.9(7) . .
F3B F3 F2B 142.9(8) . .
C18 F3 F2B 60.3(4) . .
F2 F2B C18 77.1(6) . .
F2 F2B F3 130.0(7) . .
C18 F2B F3 57.1(4) . .
F3 F3B C18 57.3(5) . .

loop_
_geom_bond_atom_site_label_1
_geom_bond_atom_site_label_2
_geom_bond_distance
_geom_bond_site_symmetry_2
C1 C2 1.368(3) .
C1 C16 1.414(2) .
C1 H1 0.9500 .
C2 C3 1.420(3) .
C2 H2 0.9500 .
C3 C4 1.355(3) .
C3 H3 0.9500 .
C4 C5 1.424(3) .
C4 H4 0.9500 .
C5 C6 1.412(3) .
C5 C16 1.426(2) .
C6 C7 1.358(3) .
C6 H6 0.9500 .
C7 N8 1.370(2) .
C7 H7 0.9500 .
N8 C15 1.353(2) .
N8 C9 1.480(2) .
C9 C10 1.503(3) .
C9 H9A 0.9900 .
C9 H9B 0.9900 .
C10 C11 1.513(2) .
C10 H10A 0.9900 .
C10 H10B 0.9900 .
C11 C14 1.404(2) .
C11 C12 1.404(3) .
C12 C12 1.397(4) 7_557
C12 C13 1.504(3) .
C13 H13A 0.9800 .
C13 H13B 0.9800 .
C13 H13C 0.9800 .
C14 C14 1.410(3) 7_557
C14 C15 1.489(2) .
C15 C16 1.425(2) .
C17 O1 1.225(3) .
C17 O2 1.231(3) .
C17 C18 1.548(3) .
C18 F3 1.229(5) .
C18 F2B 1.273(6) .
C18 F1B 1.282(8) .
C18 F1 1.302(8) .
C18 F2 1.450(5) .
C18 F3B 1.451(8) .
F2 F2B 1.034(11) .
F3 F3B 0.936(10) .
F3 F2B 1.300(11) .
